data_1501919
loop_
_publ_author_name
'Tsue, Hirohito'
'Ono, Kohei'
'Tokita, Satoshi'
'Ishibashi, Koichi'
'Matsui, Kazuhiro'
'Takahashi, Hiroki'
'Miyata, Kazuyuki'
'Takahashi, Daisuke'
'Tamura, Rui'

_publ_section_title
;
 Spontaneous and selective CO2 sorption under ambient conditions in
 seemingly nonporous molecular crystal of azacalix[5]arene pentamethyl
 ether.
;
_journal_issue 3
_journal_name_full 'Organic letters'
_journal_page_first 490
_journal_page_last 493
_journal_paper_doi 10.1021/ol102829h
_journal_volume 13
_journal_year 2011
_chemical_formula_sum 'C55 H75 N5 O5'
_chemical_formula_weight 886.23
_space_group_IT_number 14
_symmetry_cell_setting monoclinic
_symmetry_Int_Tables_number 14
_symmetry_space_group_name_Hall '-P 2ybc'
_symmetry_space_group_name_H-M 'P 1 21/c 1'
_audit_creation_date 2010-08-24
_audit_creation_method 'Materials Studio'
_cell_angle_alpha 90.0000
_cell_angle_beta 109.3741
_cell_angle_gamma 90.0000
_cell_formula_units_Z 4
_cell_length_a 17.1150
_cell_length_b 13.1050
_cell_length_c 26.8951
_cell_measurement_temperature 298(2)
_cell_volume 5690.762
_diffrn_ambient_temperature 293(2)
_diffrn_measured_fraction_theta_full 0.872
_diffrn_radiation_wavelength 1.0024
_diffrn_reflns_limit_h_max 17
_diffrn_reflns_limit_h_min 0
_diffrn_reflns_limit_k_max 13
_diffrn_reflns_limit_k_min 0
_diffrn_reflns_limit_l_max 25
_diffrn_reflns_limit_l_min -26
_diffrn_reflns_number 9033
_diffrn_reflns_theta_full 34.99
_diffrn_reflns_theta_max 29.99
_diffrn_reflns_theta_min 1.75
_reflns_number_total 5988
_cod_data_source_file ol102829h_si_002.cif
_cod_data_source_block cmpd_3
_cod_original_cell_volume 5690.761
_cod_original_sg_symbol_H-M P21/C
_cod_database_code 1501919

loop_
_symmetry_equiv_pos_as_xyz
x,y,z
-x,y+1/2,-z+1/2
-x,-y,-z
x,-y+1/2,z+1/2

loop_
_atom_site_label
_atom_site_type_symbol
_atom_site_fract_x
_atom_site_fract_y
_atom_site_fract_z
_atom_site_U_iso_or_equiv
_atom_site_adp_type
_atom_site_occupancy
O(1) O 0.21747 -0.17314 0.20456 0.05000 Uiso 1.00
O(2) O 0.38206 -0.06991 0.16468 0.05000 Uiso 1.00
O(3) O 0.34825 0.13305 0.21348 0.05000 Uiso 1.00
O(4) O 0.12444 0.14063 0.22044 0.05000 Uiso 1.00
O(5) O 0.02950 -0.07324 0.17756 0.05000 Uiso 1.00
N(1) N 0.38864 -0.18065 0.25383 0.05000 Uiso 1.00
N(2) N 0.48768 0.10222 0.17277 0.05000 Uiso 1.00
N(3) N 0.19676 0.19012 0.14793 0.05000 Uiso 1.00
N(4) N -0.05551 0.11528 0.18971 0.05000 Uiso 1.00
N(5) N 0.10900 -0.18877 0.26286 0.05000 Uiso 1.00
C(1) C 0.19590 -0.18721 0.28960 0.05000 Uiso 1.00
C(2) C 0.22941 -0.19706 0.34378 0.05000 Uiso 1.00
C(3) C 0.31448 -0.19835 0.36994 0.05000 Uiso 1.00
C(4) C 0.36636 -0.19137 0.33982 0.05000 Uiso 1.00
C(5) C 0.33659 -0.18198 0.28537 0.05000 Uiso 1.00
C(6) C 0.44683 -0.10099 0.25874 0.05000 Uiso 1.00
C(7) C 0.50915 -0.07702 0.30565 0.05000 Uiso 1.00
C(8) C 0.56754 -0.00152 0.30865 0.05000 Uiso 1.00
C(9) C 0.55938 0.05466 0.26356 0.05000 Uiso 1.00
C(10) C 0.49580 0.03749 0.21656 0.05000 Uiso 1.00
C(11) C 0.40531 0.13318 0.14096 0.05000 Uiso 1.00
C(12) C 0.39170 0.15049 0.08802 0.05000 Uiso 1.00
C(13) C 0.31573 0.18105 0.05264 0.05000 Uiso 1.00
C(14) C 0.25080 0.19389 0.07249 0.05000 Uiso 1.00
C(15) C 0.25991 0.17576 0.12492 0.05000 Uiso 1.00
C(16) C 0.11020 0.17001 0.12862 0.05000 Uiso 1.00
C(17) C 0.05960 0.17166 0.07591 0.05000 Uiso 1.00
C(18) C -0.02603 0.15836 0.06056 0.05000 Uiso 1.00
C(19) C -0.05958 0.14437 0.10049 0.05000 Uiso 1.00
C(20) C -0.01236 0.13600 0.15299 0.05000 Uiso 1.00
C(21) C -0.01862 0.04624 0.23157 0.05000 Uiso 1.00
C(22) C -0.02621 0.06715 0.28034 0.05000 Uiso 1.00
C(23) C 0.00870 0.00630 0.32465 0.05000 Uiso 1.00
C(24) C 0.05388 -0.07867 0.31884 0.05000 Uiso 1.00
C(25) C 0.06335 -0.10321 0.27094 0.05000 Uiso 1.00
C(26) C 0.24970 -0.18007 0.25935 0.05000 Uiso 1.00
C(27) C 0.44180 -0.04571 0.21262 0.05000 Uiso 1.00
C(28) C 0.33900 0.14753 0.16032 0.05000 Uiso 1.00
C(29) C 0.07389 0.14893 0.16790 0.05000 Uiso 1.00
C(30) C 0.02361 -0.04318 0.22588 0.05000 Uiso 1.00
C(31) C 0.34914 -0.20945 0.42994 0.05000 Uiso 1.00
C(32) C 0.34392 -0.32176 0.44446 0.05000 Uiso 1.00
C(33) C 0.43932 -0.17208 0.45201 0.05000 Uiso 1.00
C(34) C 0.29926 -0.14211 0.45525 0.05000 Uiso 1.00
C(35) C 0.21257 -0.06925 0.18806 0.05000 Uiso 1.00
C(36) C 0.63355 0.02421 0.36124 0.05000 Uiso 1.00
C(37) C 0.65900 -0.07021 0.39686 0.05000 Uiso 1.00
C(38) C 0.71308 0.06626 0.35405 0.05000 Uiso 1.00
C(39) C 0.59402 0.10450 0.38693 0.05000 Uiso 1.00
C(40) C 0.41143 -0.14638 0.13791 0.05000 Uiso 1.00
C(41) C 0.30570 0.20181 -0.00534 0.05000 Uiso 1.00
C(42) C 0.36222 0.13032 -0.02404 0.05000 Uiso 1.00
C(43) C 0.32208 0.31459 -0.01320 0.05000 Uiso 1.00
C(44) C 0.21739 0.17777 -0.04146 0.05000 Uiso 1.00
C(45) C 0.37774 0.22261 0.24405 0.05000 Uiso 1.00
C(46) C -0.08157 0.16253 0.00240 0.05000 Uiso 1.00
C(47) C -0.03439 0.12924 -0.03483 0.05000 Uiso 1.00
C(48) C -0.15522 0.08807 -0.00942 0.05000 Uiso 1.00
C(49) C -0.11246 0.27231 -0.01063 0.05000 Uiso 1.00
C(50) C 0.13806 0.23682 0.24619 0.05000 Uiso 1.00
C(51) C -0.00092 0.03407 0.37776 0.05000 Uiso 1.00
C(52) C 0.08300 0.02242 0.42217 0.05000 Uiso 1.00
C(53) C -0.06751 -0.03368 0.38770 0.05000 Uiso 1.00
C(54) C -0.02529 0.14665 0.37889 0.05000 Uiso 1.00
C(55) C -0.04915 -0.10210 0.14248 0.05000 Uiso 1.00
H(1) H 0.18751 -0.20793 0.36653 0.05000 Uiso 1.00
H(2) H 0.43327 -0.19809 0.35993 0.05000 Uiso 1.00
H(3) H 0.51571 -0.12180 0.34090 0.05000 Uiso 1.00
H(4) H 0.60328 0.11608 0.26458 0.05000 Uiso 1.00
H(5) H 0.44375 0.13701 0.07336 0.05000 Uiso 1.00
H(6) H 0.19301 0.22594 0.04611 0.05000 Uiso 1.00
H(7) H 0.08572 0.18660 0.04476 0.05000 Uiso 1.00
H(8) H -0.12700 0.13255 0.09019 0.05000 Uiso 1.00
H(9) H -0.06131 0.13552 0.28381 0.05000 Uiso 1.00
H(10) H 0.08061 -0.12850 0.35313 0.05000 Uiso 1.00
H(11) H 0.37685 -0.37210 0.42528 0.05000 Uiso 1.00
H(12) H 0.37195 -0.33332 0.48733 0.05000 Uiso 1.00
H(13) H 0.27916 -0.34772 0.43294 0.05000 Uiso 1.00
H(14) H 0.44588 -0.09417 0.43841 0.05000 Uiso 1.00
H(15) H 0.46003 -0.17065 0.49555 0.05000 Uiso 1.00
H(16) H 0.48230 -0.22182 0.44067 0.05000 Uiso 1.00
H(17) H 0.23513 -0.16837 0.44680 0.05000 Uiso 1.00
H(18) H 0.32851 -0.14336 0.49805 0.05000 Uiso 1.00
H(19) H 0.29723 -0.06196 0.44211 0.05000 Uiso 1.00
H(20) H 0.25399 -0.05682 0.16522 0.05000 Uiso 1.00
H(21) H 0.15000 -0.05198 0.16148 0.05000 Uiso 1.00
H(22) H 0.22851 -0.01473 0.22112 0.05000 Uiso 1.00
H(23) H 0.67765 -0.13292 0.37602 0.05000 Uiso 1.00
H(24) H 0.71205 -0.05313 0.43248 0.05000 Uiso 1.00
H(25) H 0.60900 -0.09729 0.41063 0.05000 Uiso 1.00
H(26) H 0.70293 0.13840 0.33215 0.05000 Uiso 1.00
H(27) H 0.76017 0.08233 0.39252 0.05000 Uiso 1.00
H(28) H 0.74024 0.01138 0.33337 0.05000 Uiso 1.00
H(29) H 0.55852 0.06948 0.40992 0.05000 Uiso 1.00
H(30) H 0.64243 0.15271 0.41356 0.05000 Uiso 1.00
H(31) H 0.55023 0.15405 0.35774 0.05000 Uiso 1.00
H(32) H 0.39417 -0.22131 0.14918 0.05000 Uiso 1.00
H(33) H 0.38162 -0.13701 0.09515 0.05000 Uiso 1.00
H(34) H 0.47926 -0.14331 0.14772 0.05000 Uiso 1.00
H(35) H 0.35260 0.04983 -0.01536 0.05000 Uiso 1.00
H(36) H 0.34767 0.13598 -0.06718 0.05000 Uiso 1.00
H(37) H 0.42858 0.14743 -0.00587 0.05000 Uiso 1.00
H(38) H 0.38259 0.34144 0.01278 0.05000 Uiso 1.00
H(39) H 0.31932 0.32762 -0.05428 0.05000 Uiso 1.00
H(40) H 0.27417 0.36316 -0.00619 0.05000 Uiso 1.00
H(41) H 0.16964 0.22452 -0.03357 0.05000 Uiso 1.00
H(42) H 0.21348 0.19340 -0.08254 0.05000 Uiso 1.00
H(43) H 0.20260 0.09707 -0.03850 0.05000 Uiso 1.00
H(44) H 0.32641 0.27517 0.24103 0.05000 Uiso 1.00
H(45) H 0.40795 0.20145 0.28563 0.05000 Uiso 1.00
H(46) H 0.42328 0.26237 0.23059 0.05000 Uiso 1.00
H(47) H -0.01646 0.04815 -0.02985 0.05000 Uiso 1.00
H(48) H -0.07442 0.13909 -0.07629 0.05000 Uiso 1.00
H(49) H 0.02195 0.17399 -0.03018 0.05000 Uiso 1.00
H(50) H -0.19782 0.10529 0.01231 0.05000 Uiso 1.00
H(51) H -0.19277 0.09017 -0.05175 0.05000 Uiso 1.00
H(52) H -0.13297 0.00926 -0.00005 0.05000 Uiso 1.00
H(53) H -0.06162 0.32804 0.00178 0.05000 Uiso 1.00
H(54) H -0.14352 0.27965 -0.05347 0.05000 Uiso 1.00
H(55) H -0.15812 0.29414 0.00811 0.05000 Uiso 1.00
H(56) H 0.08695 0.25358 0.26118 0.05000 Uiso 1.00
H(57) H 0.19633 0.23413 0.27937 0.05000 Uiso 1.00
H(58) H 0.14231 0.29896 0.21963 0.05000 Uiso 1.00
H(59) H 0.13088 0.06730 0.41318 0.05000 Uiso 1.00
H(60) H 0.07895 0.05074 0.45999 0.05000 Uiso 1.00
H(61) H 0.10433 -0.05717 0.42858 0.05000 Uiso 1.00
H(62) H -0.05094 -0.11507 0.38925 0.05000 Uiso 1.00
H(63) H -0.07658 -0.01457 0.42537 0.05000 Uiso 1.00
H(64) H -0.12760 -0.02422 0.35630 0.05000 Uiso 1.00
H(65) H -0.08866 0.16335 0.35284 0.05000 Uiso 1.00
H(66) H -0.02111 0.16907 0.41888 0.05000 Uiso 1.00
H(67) H 0.01852 0.19458 0.36743 0.05000 Uiso 1.00
H(68) H -0.07769 -0.03866 0.11629 0.05000 Uiso 1.00
H(69) H -0.04072 -0.16465 0.11773 0.05000 Uiso 1.00
H(70) H -0.09140 -0.12649 0.16336 0.05000 Uiso 1.00
H(71) H 0.35117 -0.17830 0.21602 0.05000 Uiso 1.00
H(72) H 0.52729 0.16050 0.18415 0.05000 Uiso 1.00
H(73) H 0.21911 0.17002 0.18608 0.05000 Uiso 1.00
H(74) H -0.07168 0.18024 0.20361 0.05000 Uiso 1.00
H(75) H 0.10190 -0.18607 0.22399 0.05000 Uiso 1.00

loop_
_geom_bond_atom_site_label_1
_geom_bond_atom_site_label_2
_geom_bond_distance
O(1) C(26) 1.395
O(1) C(35) 1.426
O(2) C(27) 1.391
O(2) C(40) 1.420
O(3) C(28) 1.398
O(3) C(45) 1.426
O(4) C(29) 1.395
O(4) C(50) 1.420
O(5) C(30) 1.393
O(5) C(55) 1.415
N(1) C(5) 1.420
N(1) C(6) 1.418
N(1) H(71) 1.007
N(2) C(10) 1.420
N(2) C(11) 1.444
N(2) H(72) 0.999
N(3) H(73) 1.004
N(3) C(15) 1.425
N(4) C(20) 1.442
N(4) C(21) 1.419
N(4) H(74) 1.005
N(5) C(1) 1.421
N(5) C(25) 1.424
N(5) H(75) 1.012
C(1) C(2) 1.383
C(1) C(26) 1.420
C(2) C(3) 1.391
C(2) H(1) 1.096
C(3) C(4) 1.389
C(3) C(31) 1.530
C(4) C(5) 1.387
C(4) H(2) 1.096
C(5) C(26) 1.418
C(6) C(7) 1.391
C(6) C(27) 1.414
C(7) C(8) 1.389
C(7) H(3) 1.089
C(8) C(9) 1.386
C(8) C(36) 1.527
C(9) C(10) 1.386
C(9) H(4) 1.095
C(10) C(27) 1.410
C(11) C(12) 1.383
C(11) C(28) 1.409
C(12) C(13) 1.391
C(12) H(5) 1.101
C(13) C(14) 1.394
C(13) C(41) 1.535
C(14) C(15) 1.387
C(14) H(6) 1.092
C(15) C(28) 1.421
C(16) C(17) 1.395
C(16) C(29) 1.419
C(17) C(18) 1.396
C(17) H(7) 1.090
C(18) C(19) 1.388
C(18) C(46) 1.539
C(19) C(20) 1.379
C(19) H(8) 1.105
C(20) C(29) 1.406
C(21) C(22) 1.388
C(21) C(30) 1.411
C(22) C(23) 1.393
C(22) H(9) 1.100
C(23) C(24) 1.394
C(23) C(51) 1.535
C(24) C(25) 1.388
C(24) H(10) 1.098
C(25) C(30) 1.415
C(31) C(32) 1.533
C(31) C(33) 1.538
C(31) C(34) 1.535
C(32) H(11) 1.101
C(32) H(12) 1.102
C(32) H(13) 1.101
C(33) H(14) 1.103
C(33) H(15) 1.105
C(33) H(16) 1.099
C(34) H(17) 1.100
C(34) H(18) 1.092
C(34) H(19) 1.105
C(35) H(20) 1.093
C(35) H(21) 1.096
C(35) H(22) 1.102
C(36) C(37) 1.537
C(36) C(38) 1.539
C(36) C(39) 1.534
C(37) H(23) 1.100
C(37) H(24) 1.102
C(37) H(25) 1.098
C(38) H(26) 1.097
C(38) H(27) 1.100
C(38) H(28) 1.102
C(39) H(29) 1.101
C(39) H(30) 1.098
C(39) H(31) 1.100
C(40) H(32) 1.097
C(40) H(33) 1.099
C(40) H(34) 1.103
C(41) C(42) 1.546
C(41) C(43) 1.532
C(41) C(44) 1.534
C(42) H(35) 1.104
C(42) H(36) 1.105
C(42) H(37) 1.100
C(43) H(38) 1.098
C(43) H(39) 1.103
C(43) H(40) 1.103
C(44) H(41) 1.097
C(44) H(42) 1.104
C(44) H(43) 1.096
C(45) H(44) 1.098
C(45) H(45) 1.100
C(45) H(46) 1.094
C(46) C(47) 1.543
C(46) C(48) 1.542
C(46) C(49) 1.533
C(47) H(47) 1.102
C(47) H(48) 1.106
C(47) H(49) 1.100
C(48) H(50) 1.099
C(48) H(51) 1.106
C(48) H(52) 1.101
C(49) H(53) 1.100
C(49) H(54) 1.101
C(49) H(55) 1.099
C(50) H(56) 1.100
C(50) H(57) 1.096
C(50) H(58) 1.101
C(51) C(52) 1.541
C(51) C(53) 1.537
C(51) C(54) 1.536
C(52) H(59) 1.099
C(52) H(60) 1.106
C(52) H(61) 1.100
C(53) H(62) 1.101
C(53) H(63) 1.103
C(53) H(64) 1.100
C(54) H(65) 1.100
C(54) H(66) 1.094
C(54) H(67) 1.098
C(55) H(68) 1.094
C(55) H(69) 1.095
C(55) H(70) 1.100
